data_7152222
loop_
_publ_author_name
'Curiel, David'
'S\'anchez, Guzm\'an'
'Ram\'irez de Arellano, Carmen'
'T\'arraga, Alberto'
'Molina, Pedro'

_publ_section_title
;
 Combined study of anion recognition by a carbazole-based neutral tripodal
 receptor in a competitive environment.
;
_journal_issue 9
_journal_name_full 'Organic &amp; biomolecular chemistry'
_journal_page_first 1896
_journal_page_last 1904
_journal_paper_doi 10.1039/c2ob06868k
_journal_volume 10
_journal_year 2012
_chemical_formula_sum 'C30 H36 N2'
_chemical_formula_weight 424.61
_chemical_name_systematic
;
?
;
_space_group_IT_number 2
_symmetry_cell_setting triclinic
_symmetry_space_group_name_Hall '-P 1'
_symmetry_space_group_name_H-M 'P -1'
_atom_sites_solution_hydrogens geom
_atom_sites_solution_primary direct
_atom_sites_solution_secondary difmap
_audit_creation_method SHELXL-97
_cell_angle_alpha 86.488(2)
_cell_angle_beta 85.393(2)
_cell_angle_gamma 84.635(2)
_cell_formula_units_Z 4
_cell_length_a 8.1332(10)
_cell_length_b 12.8039(15)
_cell_length_c 23.181(3)
_cell_measurement_reflns_used 2429
_cell_measurement_temperature 100(2)
_cell_measurement_theta_max 21.84
_cell_measurement_theta_min 2.32
_cell_volume 2392.1(5)
_computing_cell_refinement 'Bruker SAINT'
_computing_data_collection 'Bruker SMART'
_computing_data_reduction 'Bruker SAINT'
_computing_molecular_graphics 'Bruker SHELXTL'
_computing_publication_material 'Bruker SHELXTL'
_computing_structure_refinement 'SHELXL-97 (Sheldrick, 1997)'
_computing_structure_solution 'SHELXS-97 (Sheldrick, 1990)'
_diffrn_ambient_temperature 100(2)
_diffrn_detector_area_resol_mean 8.26
_diffrn_measured_fraction_theta_full 0.997
_diffrn_measured_fraction_theta_max 0.908
_diffrn_measurement_device_type 'Bruker SMART APEX CCD'
_diffrn_measurement_method \w-scan
_diffrn_radiation_monochromator graphite
_diffrn_radiation_source 'fine-focus sealed tube'
_diffrn_radiation_type MoK\a
_diffrn_radiation_wavelength 0.71073
_diffrn_reflns_av_R_equivalents 0.0639
_diffrn_reflns_av_sigmaI/netI 0.0980
_diffrn_reflns_limit_h_max 10
_diffrn_reflns_limit_h_min -10
_diffrn_reflns_limit_k_max 16
_diffrn_reflns_limit_k_min -17
_diffrn_reflns_limit_l_max 31
_diffrn_reflns_limit_l_min -31
_diffrn_reflns_number 29612
_diffrn_reflns_theta_full 26.00
_diffrn_reflns_theta_max 28.75
_diffrn_reflns_theta_min 0.88
_exptl_absorpt_coefficient_mu 0.068
_exptl_absorpt_correction_T_max 0.9973
_exptl_absorpt_correction_T_min 0.9786
_exptl_absorpt_correction_type multi-scan
_exptl_absorpt_process_details SADABS
_exptl_crystal_colour colourless
_exptl_crystal_density_diffrn 1.179
_exptl_crystal_density_method 'not measured'
_exptl_crystal_description block
_exptl_crystal_F_000 920
_exptl_crystal_size_max 0.32
_exptl_crystal_size_mid 0.10
_exptl_crystal_size_min 0.04
_refine_diff_density_max 0.332
_refine_diff_density_min -0.256
_refine_diff_density_rms 0.054
_refine_ls_extinction_method none
_refine_ls_goodness_of_fit_ref 1.111
_refine_ls_hydrogen_treatment 'Me rigid, others riding'
_refine_ls_matrix_type full
_refine_ls_number_parameters 581
_refine_ls_number_reflns 11275
_refine_ls_number_restraints 0
_refine_ls_restrained_S_all 1.111
_refine_ls_R_factor_all 0.1367
_refine_ls_R_factor_gt 0.0861
_refine_ls_shift/su_max 0.001
_refine_ls_shift/su_mean 0.000
_refine_ls_structure_factor_coef Fsqd
_refine_ls_weighting_details 'calc w=1/[\s^2^(Fo^2^)+(0.0492P)^2^+0.4803P] where P=(Fo^2^+2Fc^2^)/3'
_refine_ls_weighting_scheme calc
_refine_ls_wR_factor_gt 0.1400
_refine_ls_wR_factor_ref 0.1571
_reflns_number_gt 7415
_reflns_number_total 11275
_reflns_threshold_expression >2sigma(I)
_cod_data_source_file c2ob06868k.txt
_cod_data_source_block sx124s
_cod_depositor_comments
;
The following automatic conversions were performed:

'_symmetry_cell_setting' value 'Triclinic' changed to 'triclinic'
according to /home/saulius/struct/CIF-dictionaries/cif_core.dic
dictionary named 'cif_core.dic' version 2.4.1 from 2010-06-29.

Automatic conversion script
Id: cif_fix_values 1715 2011-07-08 13:25:40Z adriana 
;
_cod_database_code 7152222

loop_
_symmetry_equiv_pos_as_xyz
'x, y, z'
'-x, -y, -z'

loop_
_atom_site_label
_atom_site_type_symbol
_atom_site_fract_x
_atom_site_fract_y
_atom_site_fract_z
_atom_site_U_iso_or_equiv
_atom_site_adp_type
_atom_site_occupancy
_atom_site_symmetry_multiplicity
_atom_site_calc_flag
_atom_site_refinement_flags
N1 N 0.8078(2) 0.42598(15) 0.46013(8) 0.0173(4) Uani 1 1 d .
N2 N 0.6831(2) 0.59306(15) 0.56434(8) 0.0182(5) Uani 1 1 d .
C1 C 0.8839(3) 0.25468(19) 0.48639(11) 0.0200(5) Uani 1 1 d .
C2 C 0.9410(3) 0.1505(2) 0.47613(12) 0.0263(6) Uani 1 1 d .
H2 H 0.9519 0.0995 0.5074 0.032 Uiso 1 1 calc R
C3 C 0.9809(3) 0.1233(2) 0.42005(12) 0.0326(7) Uani 1 1 d .
H3 H 1.0200 0.0528 0.4125 0.039 Uiso 1 1 calc R
C4 C 0.9644(3) 0.1982(2) 0.37380(12) 0.0332(7) Uani 1 1 d .
H4 H 0.9941 0.1777 0.3354 0.040 Uiso 1 1 calc R
C5 C 0.9066(3) 0.3006(2) 0.38249(11) 0.0275(6) Uani 1 1 d .
H5 H 0.8955 0.3511 0.3509 0.033 Uiso 1 1 calc R
C6 C 0.8645(3) 0.32790(19) 0.43961(11) 0.0205(5) Uani 1 1 d .
C7 C 0.7958(3) 0.41637(19) 0.52083(10) 0.0168(5) Uani 1 1 d .
C8 C 0.7466(3) 0.48741(18) 0.56475(10) 0.0163(5) Uani 1 1 d .
C9 C 0.6622(3) 0.62331(19) 0.62112(10) 0.0188(5) Uani 1 1 d .
C10 C 0.5935(3) 0.7184(2) 0.64216(11) 0.0252(6) Uani 1 1 d .
H10 H 0.5532 0.7743 0.6168 0.030 Uiso 1 1 calc R
C11 C 0.5861(3) 0.7287(2) 0.70145(11) 0.0276(6) Uani 1 1 d .
H11 H 0.5396 0.7929 0.7169 0.033 Uiso 1 1 calc R
C12 C 0.6454(3) 0.6469(2) 0.73910(11) 0.0277(6) Uani 1 1 d .
H12 H 0.6409 0.6567 0.7795 0.033 Uiso 1 1 calc R
C13 C 0.7107(3) 0.5516(2) 0.71796(11) 0.0224(6) Uani 1 1 d .
H13 H 0.7511 0.4960 0.7436 0.027 Uiso 1 1 calc R
C14 C 0.7163(3) 0.53862(19) 0.65859(10) 0.0186(5) Uani 1 1 d .
C15 C 0.7651(3) 0.45135(19) 0.62312(10) 0.0175(5) Uani 1 1 d .
C16 C 0.8166(3) 0.34652(19) 0.63914(11) 0.0203(6) Uani 1 1 d .
H16 H 0.8263 0.3249 0.6788 0.024 Uiso 1 1 calc R
C17 C 0.8528(3) 0.27568(19) 0.59668(11) 0.0205(6) Uani 1 1 d .
H17 H 0.8840 0.2039 0.6067 0.025 Uiso 1 1 calc R
C18 C 0.8429(3) 0.31072(19) 0.53832(10) 0.0181(5) Uani 1 1 d .
C21 C 0.8201(3) 0.52033(18) 0.42155(10) 0.0165(5) Uani 1 1 d .
H21A H 0.9259 0.5126 0.3973 0.020 Uiso 1 1 calc R
H21B H 0.8233 0.5815 0.4455 0.020 Uiso 1 1 calc R
C22 C 0.6780(3) 0.5432(2) 0.38171(10) 0.0205(6) Uani 1 1 d .
H22A H 0.6593 0.4779 0.3633 0.025 Uiso 1 1 calc R
H22B H 0.5752 0.5662 0.4051 0.025 Uiso 1 1 calc R
C23 C 0.7156(3) 0.6281(2) 0.33467(10) 0.0221(6) Uani 1 1 d .
H23A H 0.7720 0.6828 0.3517 0.026 Uiso 1 1 calc R
H23B H 0.6098 0.6616 0.3212 0.026 Uiso 1 1 calc R
C24 C 0.8238(3) 0.58697(19) 0.28258(10) 0.0209(6) Uani 1 1 d .
H24A H 0.7633 0.5366 0.2636 0.025 Uiso 1 1 calc R
H24B H 0.9256 0.5483 0.2964 0.025 Uiso 1 1 calc R
C25 C 0.8728(3) 0.6734(2) 0.23783(10) 0.0250(6) Uani 1 1 d .
H25A H 0.7724 0.7195 0.2289 0.030 Uiso 1 1 calc R
H25B H 0.9492 0.7167 0.2549 0.030 Uiso 1 1 calc R
C26 C 0.9559(3) 0.6315(2) 0.18171(11) 0.0333(7) Uani 1 1 d .
H26A H 1.0522 0.5828 0.1903 0.040 Uiso 1 1 calc R
H26B H 0.9920 0.6901 0.1561 0.040 Uiso 1 1 calc R
H26C H 0.8772 0.5945 0.1625 0.040 Uiso 1 1 calc R
C31 C 0.5913(3) 0.65453(18) 0.51955(10) 0.0177(5) Uani 1 1 d .
H31A H 0.4786 0.6767 0.5363 0.021 Uiso 1 1 calc R
H31B H 0.5798 0.6088 0.4874 0.021 Uiso 1 1 calc R
C32 C 0.6734(3) 0.75162(19) 0.49503(10) 0.0193(5) Uani 1 1 d .
H32A H 0.7754 0.7296 0.4710 0.023 Uiso 1 1 calc R
H32B H 0.7055 0.7906 0.5274 0.023 Uiso 1 1 calc R
C33 C 0.5583(3) 0.8239(2) 0.45834(11) 0.0225(6) Uani 1 1 d .
H33A H 0.5161 0.7826 0.4288 0.027 Uiso 1 1 calc R
H33B H 0.4622 0.8521 0.4835 0.027 Uiso 1 1 calc R
C34 C 0.6447(3) 0.9148(2) 0.42813(11) 0.0261(6) Uani 1 1 d .
H34A H 0.7064 0.9463 0.4568 0.031 Uiso 1 1 calc R
H34B H 0.7266 0.8866 0.3978 0.031 Uiso 1 1 calc R
C35 C 0.5309(4) 1.0008(2) 0.40034(12) 0.0332(7) Uani 1 1 d .
H35A H 0.4555 1.0335 0.4312 0.040 Uiso 1 1 calc R
H35B H 0.5990 1.0558 0.3820 0.040 Uiso 1 1 calc R
C36 C 0.4283(4) 0.9649(2) 0.35549(12) 0.0386(8) Uani 1 1 d .
H36A H 0.5013 0.9311 0.3250 0.046 Uiso 1 1 calc R
H36B H 0.3629 1.0255 0.3385 0.046 Uiso 1 1 calc R
H36C H 0.3537 0.9145 0.3737 0.046 Uiso 1 1 calc R
N3 N 0.3055(2) 0.86141(15) 1.06080(8) 0.0167(4) Uani 1 1 d .
N4 N 0.2346(2) 1.11240(15) 1.01325(8) 0.0161(4) Uani 1 1 d .
C41 C 0.3725(3) 0.82617(19) 1.15404(10) 0.0179(5) Uani 1 1 d .
C42 C 0.4227(3) 0.7612(2) 1.20152(11) 0.0244(6) Uani 1 1 d .
H42 H 0.4380 0.7901 1.2373 0.029 Uiso 1 1 calc R
C43 C 0.4495(3) 0.6543(2) 1.19519(12) 0.0293(7) Uani 1 1 d .
H43 H 0.4853 0.6094 1.2268 0.035 Uiso 1 1 calc R
C44 C 0.4249(3) 0.6115(2) 1.14312(12) 0.0285(6) Uani 1 1 d .
H44 H 0.4428 0.5375 1.1401 0.034 Uiso 1 1 calc R
C45 C 0.3749(3) 0.6738(2) 1.09575(12) 0.0244(6) Uani 1 1 d .
H45 H 0.3573 0.6440 1.0605 0.029 Uiso 1 1 calc R
C46 C 0.3512(3) 0.78210(19) 1.10166(10) 0.0187(5) Uani 1 1 d .
C47 C 0.2940(3) 0.95779(18) 1.08774(10) 0.0149(5) Uani 1 1 d .
C48 C 0.2604(3) 1.06383(18) 1.06807(10) 0.0151(5) Uani 1 1 d .
C49 C 0.2129(3) 1.22024(19) 1.01920(10) 0.0183(5) Uani 1 1 d .
C50 C 0.1988(3) 1.3015(2) 0.97640(11) 0.0233(6) Uani 1 1 d .
H50 H 0.2017 1.2871 0.9366 0.028 Uiso 1 1 calc R
C51 C 0.1807(3) 1.4038(2) 0.99370(12) 0.0282(6) Uani 1 1 d .
H51 H 0.1707 1.4603 0.9653 0.034 Uiso 1 1 calc R
C52 C 0.1768(3) 1.4255(2) 1.05216(12) 0.0277(6) Uani 1 1 d .
H52 H 0.1611 1.4963 1.0630 0.033 Uiso 1 1 calc R
C53 C 0.1953(3) 1.34549(19) 1.09446(11) 0.0226(6) Uani 1 1 d .
H53 H 0.1941 1.3608 1.1341 0.027 Uiso 1 1 calc R
C54 C 0.2160(3) 1.24141(19) 1.07793(10) 0.0171(5) Uani 1 1 d .
C55 C 0.2493(3) 1.14165(18) 1.10886(10) 0.0167(5) Uani 1 1 d .
C56 C 0.2831(3) 1.11895(19) 1.16714(10) 0.0188(5) Uani 1 1 d .
H56 H 0.2735 1.1733 1.1936 0.023 Uiso 1 1 calc R
C57 C 0.3301(3) 1.01742(19) 1.18514(10) 0.0192(5) Uani 1 1 d .
H57 H 0.3596 1.0011 1.2237 0.023 Uiso 1 1 calc R
C58 C 0.3340(3) 0.93761(19) 1.14581(10) 0.0168(5) Uani 1 1 d .
C61 C 0.2216(3) 0.83626(19) 1.01045(10) 0.0178(5) Uani 1 1 d .
H61A H 0.1584 0.9009 0.9958 0.021 Uiso 1 1 calc R
H61B H 0.1409 0.7848 1.0234 0.021 Uiso 1 1 calc R
C62 C 0.3348(3) 0.79167(19) 0.96051(10) 0.0195(5) Uani 1 1 d .
H62A H 0.3994 0.8477 0.9414 0.023 Uiso 1 1 calc R
H62B H 0.4138 0.7352 0.9758 0.023 Uiso 1 1 calc R
C63 C 0.2351(3) 0.7480(2) 0.91638(10) 0.0217(6) Uani 1 1 d .
H63A H 0.1582 0.8053 0.9007 0.026 Uiso 1 1 calc R
H63B H 0.1676 0.6940 0.9361 0.026 Uiso 1 1 calc R
C64 C 0.3422(3) 0.6993(2) 0.86619(11) 0.0259(6) Uani 1 1 d .
H64A H 0.3987 0.7554 0.8435 0.031 Uiso 1 1 calc R
H64B H 0.4286 0.6485 0.8821 0.031 Uiso 1 1 calc R
C65 C 0.2458(3) 0.6432(2) 0.82564(11) 0.0287(6) Uani 1 1 d .
H65A H 0.1770 0.5940 0.8491 0.034 Uiso 1 1 calc R
H65B H 0.3255 0.6010 0.7999 0.034 Uiso 1 1 calc R
C66 C 0.1340(4) 0.7165(2) 0.78835(12) 0.0354(7) Uani 1 1 d .
H66A H 0.0593 0.7619 0.8133 0.043 Uiso 1 1 calc R
H66B H 0.0687 0.6748 0.7662 0.043 Uiso 1 1 calc R
H66C H 0.2020 0.7599 0.7616 0.043 Uiso 1 1 calc R
C71 C 0.2928(3) 1.07245(19) 0.95646(10) 0.0173(5) Uani 1 1 d .
H71A H 0.3502 1.0014 0.9625 0.021 Uiso 1 1 calc R
H71B H 0.3750 1.1185 0.9376 0.021 Uiso 1 1 calc R
C72 C 0.1570(3) 1.06626(19) 0.91570(10) 0.0176(5) Uani 1 1 d .
H72A H 0.0871 1.0096 0.9304 0.021 Uiso 1 1 calc R
H72B H 0.0858 1.1333 0.9151 0.021 Uiso 1 1 calc R
C73 C 0.2275(3) 1.0448(2) 0.85439(10) 0.0205(6) Uani 1 1 d .
H73A H 0.2950 0.9763 0.8549 0.025 Uiso 1 1 calc R
H73B H 0.3012 1.0998 0.8404 0.025 Uiso 1 1 calc R
C74 C 0.0924(3) 1.0428(2) 0.81244(10) 0.0194(5) Uani 1 1 d .
H74A H 0.0266 0.9827 0.8242 0.023 Uiso 1 1 calc R
H74B H 0.0172 1.1079 0.8156 0.023 Uiso 1 1 calc R
C75 C 0.1582(3) 1.0336(2) 0.74951(10) 0.0239(6) Uani 1 1 d .
H75A H 0.2255 0.9656 0.7455 0.029 Uiso 1 1 calc R
H75B H 0.2312 1.0904 0.7384 0.029 Uiso 1 1 calc R
C76 C 0.0199(4) 1.0408(2) 0.70850(11) 0.0335(7) Uani 1 1 d .
H76A H -0.0513 0.9838 0.7187 0.040 Uiso 1 1 calc R
H76B H 0.0680 1.0347 0.6686 0.040 Uiso 1 1 calc R
H76C H -0.0459 1.1086 0.7118 0.040 Uiso 1 1 calc R

loop_
_atom_site_aniso_label
_atom_site_aniso_U_11
_atom_site_aniso_U_22
_atom_site_aniso_U_33
_atom_site_aniso_U_23
_atom_site_aniso_U_13
_atom_site_aniso_U_12
N1 0.0179(10) 0.0189(11) 0.0149(11) 0.0031(9) -0.0010(8) -0.0022(8)
N2 0.0187(11) 0.0207(12) 0.0151(11) 0.0026(9) -0.0034(8) -0.0026(9)
C1 0.0147(12) 0.0226(14) 0.0230(14) 0.0034(11) -0.0030(10) -0.0052(10)
C2 0.0313(15) 0.0188(14) 0.0290(16) 0.0029(12) -0.0072(12) -0.0014(11)
C3 0.0390(17) 0.0238(16) 0.0350(17) -0.0072(13) -0.0037(13) 0.0008(13)
C4 0.0407(17) 0.0333(17) 0.0255(16) -0.0096(13) 0.0005(13) -0.0002(14)
C5 0.0336(15) 0.0269(16) 0.0221(15) -0.0012(12) -0.0002(12) -0.0052(12)
C6 0.0171(12) 0.0215(14) 0.0233(14) -0.0002(11) -0.0020(10) -0.0036(10)
C7 0.0129(12) 0.0209(13) 0.0170(13) 0.0024(10) -0.0023(9) -0.0052(10)
C8 0.0126(11) 0.0168(13) 0.0199(13) 0.0060(10) -0.0037(9) -0.0046(9)
C9 0.0153(12) 0.0216(14) 0.0197(13) 0.0020(11) -0.0019(10) -0.0047(10)
C10 0.0288(14) 0.0211(14) 0.0253(15) 0.0036(11) -0.0044(11) -0.0005(11)
C11 0.0330(15) 0.0239(15) 0.0256(15) -0.0045(12) 0.0033(12) -0.0032(12)
C12 0.0325(15) 0.0333(17) 0.0174(14) -0.0022(12) 0.0019(11) -0.0072(13)
C13 0.0224(13) 0.0264(15) 0.0190(14) 0.0050(11) -0.0042(10) -0.0072(11)
C14 0.0134(12) 0.0238(14) 0.0191(13) 0.0028(11) -0.0015(10) -0.0057(10)
C15 0.0122(11) 0.0217(14) 0.0185(13) 0.0029(10) 0.0009(9) -0.0056(10)
C16 0.0183(12) 0.0258(14) 0.0171(13) 0.0061(11) -0.0046(10) -0.0045(10)
C17 0.0180(13) 0.0157(13) 0.0281(15) 0.0054(11) -0.0056(11) -0.0038(10)
C18 0.0143(12) 0.0194(13) 0.0210(13) 0.0027(10) -0.0025(10) -0.0048(10)
C21 0.0128(11) 0.0205(13) 0.0160(13) 0.0029(10) -0.0009(9) -0.0036(10)
C22 0.0172(12) 0.0264(15) 0.0180(13) 0.0023(11) -0.0021(10) -0.0034(10)
C23 0.0236(13) 0.0238(14) 0.0188(14) 0.0003(11) -0.0059(11) 0.0002(11)
C24 0.0231(13) 0.0202(14) 0.0189(13) 0.0018(11) -0.0023(10) -0.0015(10)
C25 0.0296(14) 0.0261(15) 0.0202(14) 0.0059(11) -0.0084(11) -0.0056(11)
C26 0.0373(17) 0.0354(17) 0.0254(16) 0.0099(13) 0.0002(13) -0.0024(13)
C31 0.0162(12) 0.0208(13) 0.0157(13) 0.0036(10) -0.0027(10) -0.0017(10)
C32 0.0177(12) 0.0185(13) 0.0218(14) 0.0023(11) -0.0023(10) -0.0039(10)
C33 0.0204(13) 0.0239(14) 0.0222(14) 0.0043(11) -0.0019(11) -0.0007(11)
C34 0.0267(14) 0.0234(15) 0.0278(15) 0.0059(12) -0.0027(11) -0.0035(11)
C35 0.0390(17) 0.0221(15) 0.0373(17) 0.0114(13) -0.0058(13) -0.0022(13)
C36 0.0417(18) 0.0374(18) 0.0354(18) 0.0108(14) -0.0082(14) -0.0004(14)
N3 0.0172(10) 0.0152(11) 0.0182(11) -0.0006(9) -0.0020(8) -0.0026(8)
N4 0.0158(10) 0.0161(11) 0.0164(11) -0.0007(8) -0.0013(8) -0.0020(8)
C41 0.0113(11) 0.0191(13) 0.0231(14) 0.0032(10) 0.0000(10) -0.0040(10)
C42 0.0208(13) 0.0261(15) 0.0267(15) 0.0039(12) -0.0048(11) -0.0058(11)
C43 0.0263(14) 0.0264(16) 0.0352(17) 0.0119(13) -0.0091(12) -0.0056(12)
C44 0.0244(14) 0.0189(14) 0.0425(18) 0.0026(13) -0.0059(12) -0.0035(11)
C45 0.0219(13) 0.0217(15) 0.0304(15) -0.0021(12) -0.0020(11) -0.0053(11)
C46 0.0131(12) 0.0215(14) 0.0210(13) 0.0003(11) 0.0026(10) -0.0032(10)
C47 0.0094(11) 0.0188(13) 0.0163(13) -0.0021(10) 0.0017(9) -0.0026(9)
C48 0.0099(11) 0.0206(13) 0.0147(12) -0.0010(10) 0.0007(9) -0.0025(9)
C49 0.0115(11) 0.0193(14) 0.0239(14) -0.0004(11) 0.0001(10) -0.0022(10)
C50 0.0204(13) 0.0254(15) 0.0244(14) 0.0002(12) -0.0036(11) -0.0025(11)
C51 0.0260(14) 0.0225(15) 0.0357(17) 0.0070(12) -0.0064(12) -0.0018(11)
C52 0.0247(14) 0.0189(14) 0.0407(17) -0.0042(12) -0.0069(12) -0.0021(11)
C53 0.0189(13) 0.0230(14) 0.0268(15) -0.0057(12) -0.0044(11) -0.0018(11)
C54 0.0091(11) 0.0206(14) 0.0223(13) -0.0037(10) -0.0017(9) -0.0021(9)
C55 0.0112(11) 0.0193(13) 0.0198(13) -0.0036(10) 0.0016(9) -0.0033(10)
C56 0.0172(12) 0.0206(14) 0.0192(13) -0.0068(11) 0.0006(10) -0.0032(10)
C57 0.0148(12) 0.0268(15) 0.0162(13) 0.0002(11) -0.0016(10) -0.0046(10)
C58 0.0106(11) 0.0216(14) 0.0181(13) -0.0006(10) -0.0003(9) -0.0027(10)
C61 0.0140(12) 0.0197(13) 0.0202(13) -0.0036(10) -0.0009(10) -0.0019(10)
C62 0.0171(12) 0.0195(13) 0.0223(14) -0.0042(11) 0.0007(10) -0.0032(10)
C63 0.0189(13) 0.0236(14) 0.0225(14) -0.0061(11) 0.0012(10) -0.0012(11)
C64 0.0216(14) 0.0291(15) 0.0277(15) -0.0108(12) 0.0007(11) -0.0012(11)
C65 0.0300(15) 0.0281(16) 0.0296(16) -0.0138(12) -0.0007(12) -0.0046(12)
C66 0.0372(17) 0.0435(19) 0.0266(16) -0.0103(14) -0.0012(13) -0.0048(14)
C71 0.0157(12) 0.0190(13) 0.0169(13) -0.0001(10) 0.0012(10) -0.0023(10)
C72 0.0155(12) 0.0202(13) 0.0171(13) -0.0004(10) -0.0007(10) -0.0026(10)
C73 0.0180(12) 0.0238(14) 0.0189(13) 0.0007(11) 0.0004(10) -0.0014(10)
C74 0.0180(12) 0.0222(14) 0.0183(13) -0.0025(11) 0.0007(10) -0.0040(10)
C75 0.0286(14) 0.0221(14) 0.0208(14) -0.0032(11) 0.0028(11) -0.0043(11)
C76 0.0449(18) 0.0400(18) 0.0174(14) -0.0049(13) -0.0021(13) -0.0115(14)

loop_
_atom_type_symbol
_atom_type_description
_atom_type_scat_dispersion_real
_atom_type_scat_dispersion_imag
_atom_type_scat_source
C C 0.0033 0.0016 'International Tables Vol C Tables 4.2.6.8 and 6.1.1.4'
H H 0.0000 0.0000 'International Tables Vol C Tables 4.2.6.8 and 6.1.1.4'
N N 0.0061 0.0033 'International Tables Vol C Tables 4.2.6.8 and 6.1.1.4'

loop_
_geom_angle_atom_site_label_1
_geom_angle_atom_site_label_2
_geom_angle_atom_site_label_3
_geom_angle
C6 N1 C7 107.95(19)
C6 N1 C21 119.60(19)
C7 N1 C21 129.3(2)
C9 N2 C8 108.37(19)
C9 N2 C31 119.32(19)
C8 N2 C31 128.5(2)
C6 C1 C2 119.7(2)
C6 C1 C18 106.9(2)
C2 C1 C18 133.4(2)
C3 C2 C1 118.8(2)
C2 C3 C4 120.7(3)
C5 C4 C3 121.7(3)
C4 C5 C6 117.4(2)
N1 C6 C5 128.8(2)
N1 C6 C1 109.6(2)
C5 C6 C1 121.6(2)
N1 C7 C18 108.5(2)
N1 C7 C8 133.8(2)
C18 C7 C8 117.7(2)
N2 C8 C7 133.8(2)
N2 C8 C15 108.1(2)
C7 C8 C15 118.0(2)
N2 C9 C10 128.9(2)
N2 C9 C14 109.4(2)
C10 C9 C14 121.6(2)
C11 C10 C9 117.6(2)
C10 C11 C12 121.6(2)
C13 C12 C11 120.5(2)
C12 C13 C14 119.0(2)
C13 C14 C9 119.6(2)
C13 C14 C15 133.7(2)
C9 C14 C15 106.7(2)
C16 C15 C8 122.7(2)
C16 C15 C14 129.9(2)
C8 C15 C14 107.3(2)
C17 C16 C15 119.1(2)
C16 C17 C18 119.2(2)
C17 C18 C7 122.9(2)
C17 C18 C1 129.9(2)
C7 C18 C1 107.1(2)
N1 C21 C22 114.41(19)
C23 C22 C21 111.60(19)
C22 C23 C24 113.7(2)
C23 C24 C25 113.6(2)
C26 C25 C24 113.4(2)
N2 C31 C32 113.79(19)
C31 C32 C33 111.66(19)
C34 C33 C32 112.2(2)
C35 C34 C33 115.1(2)
C36 C35 C34 114.8(2)
C46 N3 C47 107.84(19)
C46 N3 C61 119.75(19)
C47 N3 C61 127.78(19)
C49 N4 C48 107.83(19)
C49 N4 C71 119.16(19)
C48 N4 C71 127.61(19)
C46 C41 C42 119.8(2)
C46 C41 C58 107.1(2)
C42 C41 C58 133.0(2)
C43 C42 C41 118.6(2)
C42 C43 C44 120.9(2)
C45 C44 C43 121.6(3)
C44 C45 C46 117.6(2)
N3 C46 C45 129.0(2)
N3 C46 C41 109.5(2)
C45 C46 C41 121.4(2)
N3 C47 C58 108.4(2)
N3 C47 C48 133.8(2)
C58 C47 C48 117.7(2)
N4 C48 C55 108.8(2)
N4 C48 C47 132.9(2)
C55 C48 C47 118.3(2)
N4 C49 C50 129.2(2)
N4 C49 C54 109.6(2)
C50 C49 C54 121.1(2)
C51 C50 C49 118.0(2)
C50 C51 C52 121.2(2)
C53 C52 C51 121.0(2)
C52 C53 C54 118.8(2)
C53 C54 C49 119.7(2)
C53 C54 C55 133.7(2)
C49 C54 C55 106.6(2)
C48 C55 C56 122.6(2)
C48 C55 C54 107.2(2)
C56 C55 C54 129.9(2)
C57 C56 C55 119.1(2)
C56 C57 C58 119.2(2)
C57 C58 C47 122.7(2)
C57 C58 C41 130.2(2)
C47 C58 C41 107.0(2)
N3 C61 C62 115.34(19)
C63 C62 C61 110.91(19)
C62 C63 C64 113.3(2)
C65 C64 C63 113.9(2)
C64 C65 C66 114.2(2)
N4 C71 C72 114.55(19)
C73 C72 C71 111.88(19)
C72 C73 C74 112.43(19)
C75 C74 C73 113.9(2)
C74 C75 C76 112.4(2)

loop_
_geom_bond_atom_site_label_1
_geom_bond_atom_site_label_2
_geom_bond_distance
N1 C6 1.395(3)
N1 C7 1.401(3)
N1 C21 1.464(3)
N2 C9 1.388(3)
N2 C8 1.402(3)
N2 C31 1.472(3)
C1 C6 1.398(3)
C1 C2 1.399(3)
C1 C18 1.439(3)
C2 C3 1.372(4)
C3 C4 1.401(4)
C4 C5 1.372(4)
C5 C6 1.398(3)
C7 C18 1.415(3)
C7 C8 1.416(3)
C8 C15 1.418(3)
C9 C10 1.391(3)
C9 C14 1.407(3)
C10 C11 1.385(4)
C11 C12 1.397(4)
C12 C13 1.386(4)
C13 C14 1.393(3)
C14 C15 1.435(3)
C15 C16 1.405(3)
C16 C17 1.375(3)
C17 C18 1.405(3)
C21 C22 1.532(3)
C22 C23 1.526(3)
C23 C24 1.527(3)
C24 C25 1.528(3)
C25 C26 1.521(4)
C31 C32 1.524(3)
C32 C33 1.525(3)
C33 C34 1.521(3)
C34 C35 1.518(3)
C35 C36 1.503(4)
N3 C46 1.391(3)
N3 C47 1.409(3)
N3 C61 1.465(3)
N4 C49 1.389(3)
N4 C48 1.403(3)
N4 C71 1.468(3)
C41 C46 1.400(3)
C41 C42 1.403(3)
C41 C58 1.436(3)
C42 C43 1.380(4)
C43 C44 1.393(4)
C44 C45 1.382(4)
C45 C46 1.396(3)
C47 C58 1.413(3)
C47 C48 1.414(3)
C48 C55 1.407(3)
C49 C50 1.396(3)
C49 C54 1.407(3)
C50 C51 1.384(4)
C51 C52 1.397(4)
C52 C53 1.380(4)
C53 C54 1.401(3)
C54 C55 1.440(3)
C55 C56 1.408(3)
C56 C57 1.370(3)
C57 C58 1.407(3)
C61 C62 1.525(3)
C62 C63 1.518(3)
C63 C64 1.525(3)
C64 C65 1.523(3)
C65 C66 1.524(4)
C71 C72 1.521(3)
C72 C73 1.520(3)
C73 C74 1.527(3)
C74 C75 1.520(3)
C75 C76 1.522(3)

loop_
_geom_torsion_atom_site_label_1
_geom_torsion_atom_site_label_2
_geom_torsion_atom_site_label_3
_geom_torsion_atom_site_label_4
_geom_torsion
C6 C1 C2 C3 1.7(4)
C18 C1 C2 C3 -175.1(3)
C1 C2 C3 C4 -0.2(4)
C2 C3 C4 C5 -0.8(4)
C3 C4 C5 C6 0.1(4)
C7 N1 C6 C5 -175.0(2)
C21 N1 C6 C5 -13.3(4)
C7 N1 C6 C1 1.9(3)
C21 N1 C6 C1 163.60(19)
C4 C5 C6 N1 178.1(2)
C4 C5 C6 C1 1.5(4)
C2 C1 C6 N1 -179.6(2)
C18 C1 C6 N1 -2.0(3)
C2 C1 C6 C5 -2.4(4)
C18 C1 C6 C5 175.1(2)
C6 N1 C7 C18 -0.9(2)
C21 N1 C7 C18 -160.3(2)
C6 N1 C7 C8 180.0(2)
C21 N1 C7 C8 20.6(4)
C9 N2 C8 C7 -178.1(2)
C31 N2 C8 C7 24.4(4)
C9 N2 C8 C15 0.2(3)
C31 N2 C8 C15 -157.3(2)
N1 C7 C8 N2 4.0(5)
C18 C7 C8 N2 -175.0(2)
N1 C7 C8 C15 -174.1(2)
C18 C7 C8 C15 6.8(3)
C8 N2 C9 C10 -175.7(2)
C31 N2 C9 C10 -15.8(4)
C8 N2 C9 C14 1.6(3)
C31 N2 C9 C14 161.5(2)
N2 C9 C10 C11 179.6(2)
C14 C9 C10 C11 2.6(4)
C9 C10 C11 C12 0.1(4)
C10 C11 C12 C13 -1.4(4)
C11 C12 C13 C14 0.0(4)
C12 C13 C14 C9 2.6(3)
C12 C13 C14 C15 -175.8(2)
N2 C9 C14 C13 178.5(2)
C10 C9 C14 C13 -4.0(4)
N2 C9 C14 C15 -2.7(3)
C10 C9 C14 C15 174.8(2)
N2 C8 C15 C16 175.9(2)
C7 C8 C15 C16 -5.5(3)
N2 C8 C15 C14 -1.9(3)
C7 C8 C15 C14 176.7(2)
C13 C14 C15 C16 3.7(4)
C9 C14 C15 C16 -174.8(2)
C13 C14 C15 C8 -178.7(3)
C9 C14 C15 C8 2.8(3)
C8 C15 C16 C17 0.8(4)
C14 C15 C16 C17 178.1(2)
C15 C16 C17 C18 2.2(3)
C16 C17 C18 C7 -0.6(4)
C16 C17 C18 C1 175.6(2)
N1 C7 C18 C17 176.6(2)
C8 C7 C18 C17 -4.1(3)
N1 C7 C18 C1 -0.3(3)
C8 C7 C18 C1 179.0(2)
C6 C1 C18 C17 -175.2(2)
C2 C1 C18 C17 1.8(4)
C6 C1 C18 C7 1.4(3)
C2 C1 C18 C7 178.5(3)
C6 N1 C21 C22 83.3(3)
C7 N1 C21 C22 -119.3(2)
N1 C21 C22 C23 -168.4(2)
C21 C22 C23 C24 82.3(3)
C22 C23 C24 C25 -175.3(2)
C23 C24 C25 C26 -170.5(2)
C9 N2 C31 C32 82.9(3)
C8 N2 C31 C32 -121.7(2)
N2 C31 C32 C33 -168.5(2)
C31 C32 C33 C34 -173.6(2)
C32 C33 C34 C35 -168.8(2)
C33 C34 C35 C36 -58.3(3)
C46 C41 C42 C43 -0.2(3)
C58 C41 C42 C43 179.7(2)
C41 C42 C43 C44 -1.0(4)
C42 C43 C44 C45 0.8(4)
C43 C44 C45 C46 0.6(4)
C47 N3 C46 C45 178.7(2)
C61 N3 C46 C45 21.0(4)
C47 N3 C46 C41 -1.2(2)
C61 N3 C46 C41 -158.89(19)
C44 C45 C46 N3 178.4(2)
C44 C45 C46 C41 -1.8(4)
C42 C41 C46 N3 -178.5(2)
C58 C41 C46 N3 1.6(3)
C42 C41 C46 C45 1.6(3)
C58 C41 C46 C45 -178.3(2)
C46 N3 C47 C58 0.3(2)
C61 N3 C47 C58 155.7(2)
C46 N3 C47 C48 176.8(2)
C61 N3 C47 C48 -27.9(4)
C49 N4 C48 C55 1.9(2)
C71 N4 C48 C55 155.2(2)
C49 N4 C48 C47 -177.7(2)
C71 N4 C48 C47 -24.4(4)
N3 C47 C48 N4 -4.0(4)
C58 C47 C48 N4 172.1(2)
N3 C47 C48 C55 176.4(2)
C58 C47 C48 C55 -7.4(3)
C48 N4 C49 C50 173.4(2)
C71 N4 C49 C50 17.4(3)
C48 N4 C49 C54 -2.9(2)
C71 N4 C49 C54 -158.94(19)
N4 C49 C50 C51 -178.8(2)
C54 C49 C50 C51 -2.8(4)
C49 C50 C51 C52 0.1(4)
C50 C51 C52 C53 1.7(4)
C51 C52 C53 C54 -0.9(4)
C52 C53 C54 C49 -1.8(3)
C52 C53 C54 C55 175.0(2)
N4 C49 C54 C53 -179.6(2)
C50 C49 C54 C53 3.7(3)
N4 C49 C54 C55 2.8(3)
C50 C49 C54 C55 -173.9(2)
N4 C48 C55 C56 -174.5(2)
C47 C48 C55 C56 5.1(3)
N4 C48 C55 C54 -0.1(2)
C47 C48 C55 C54 179.56(19)
C53 C54 C55 C48 -178.7(2)
C49 C54 C55 C48 -1.7(2)
C53 C54 C55 C56 -4.8(4)
C49 C54 C55 C56 172.2(2)
C48 C55 C56 C57 0.6(3)
C54 C55 C56 C57 -172.5(2)
C55 C56 C57 C58 -3.6(3)
C56 C57 C58 C47 1.1(3)
C56 C57 C58 C41 -177.6(2)
N3 C47 C58 C57 -178.3(2)
C48 C47 C58 C57 4.6(3)
N3 C47 C58 C41 0.6(2)
C48 C47 C58 C41 -176.47(19)
C46 C41 C58 C57 177.5(2)
C42 C41 C58 C57 -2.4(4)
C46 C41 C58 C47 -1.3(3)
C42 C41 C58 C47 178.8(2)
C46 N3 C61 C62 -81.6(3)
C47 N3 C61 C62 125.6(2)
N3 C61 C62 C63 168.4(2)
C61 C62 C63 C64 -178.3(2)
C62 C63 C64 C65 172.8(2)
C63 C64 C65 C66 70.8(3)
C49 N4 C71 C72 -84.4(3)
C48 N4 C71 C72 124.8(2)
N4 C71 C72 C73 169.0(2)
C71 C72 C73 C74 -177.7(2)
C72 C73 C74 C75 173.6(2)
C73 C74 C75 C76 -175.4(2)
